data_1554486
loop_
_publ_author_name
'Li, Ping-Gui'
'Yan, Cheng'
'Zhu, Shuai'
'Liu, Shu-Hui'
'Zou, Liang-Hua'

_publ_section_title
;
 Direct construction of benzimidazo[l,2-c]quinazolin-6-ones via metal-free
 oxidative C--C bond cleavage
;
_journal_issue 23
_journal_name_full 'Organic Chemistry Frontiers'
_journal_page_first 3464
_journal_paper_doi 10.1039/C8QO01039K
_journal_volume 5
_journal_year 2018
_chemical_formula_sum 'C14 H8 N3 O'
_chemical_formula_weight 234.23
_space_group_crystal_system monoclinic
_space_group_IT_number 14
_space_group_name_Hall '-P 2yn'
_space_group_name_H-M_alt 'P 1 21/n 1'
_atom_sites_solution_hydrogens geom
_audit_creation_method SHELXL-2014/7
_audit_update_record
;
2018-07-27 deposited with the CCDC.
2018-10-24 downloaded from the CCDC.
;
_cell_angle_alpha 90
_cell_angle_beta 101.436(4)
_cell_angle_gamma 90
_cell_formula_units_Z 4
_cell_length_a 5.7918(6)
_cell_length_b 13.7380(14)
_cell_length_c 13.4519(13)
_cell_measurement_reflns_used 1866
_cell_measurement_temperature 296(2)
_cell_measurement_theta_max 26.61
_cell_measurement_theta_min 2.97
_cell_volume 1049.09(18)
_computing_cell_refinement 'Bruker SAINT'
_computing_data_collection 'Bruker APEX2'
_computing_data_reduction 'Bruker SAINT'
_computing_structure_refinement 'SHELXL-2014/7 (Sheldrick, 2014)'
_computing_structure_solution 'SHELXS-97 (Sheldrick 2008)'
_diffrn_ambient_temperature 296(2)
_diffrn_measured_fraction_theta_full 0.999
_diffrn_measured_fraction_theta_max 0.999
_diffrn_measurement_device_type 'Bruker APEX-II CCD'
_diffrn_measurement_method '\f and \w scans'
_diffrn_radiation_type MoK\a
_diffrn_radiation_wavelength 0.71073
_diffrn_reflns_av_R_equivalents 0.0543
_diffrn_reflns_av_unetI/netI 0.0613
_diffrn_reflns_Laue_measured_fraction_full 0.999
_diffrn_reflns_Laue_measured_fraction_max 0.999
_diffrn_reflns_limit_h_max 6
_diffrn_reflns_limit_h_min -6
_diffrn_reflns_limit_k_max 15
_diffrn_reflns_limit_k_min -16
_diffrn_reflns_limit_l_max 15
_diffrn_reflns_limit_l_min -13
_diffrn_reflns_number 5889
_diffrn_reflns_point_group_measured_fraction_full 0.999
_diffrn_reflns_point_group_measured_fraction_max 0.999
_diffrn_reflns_theta_full 25.000
_diffrn_reflns_theta_max 25.000
_diffrn_reflns_theta_min 2.141
_exptl_absorpt_coefficient_mu 0.098
_exptl_crystal_colour 'pale yellow'
_exptl_crystal_density_diffrn 1.483
_exptl_crystal_description block
_exptl_crystal_F_000 484
_exptl_crystal_size_max 0.270
_exptl_crystal_size_mid 0.250
_exptl_crystal_size_min 0.220
_refine_diff_density_max 0.550
_refine_diff_density_min -0.215
_refine_diff_density_rms 0.057
_refine_ls_extinction_method none
_refine_ls_goodness_of_fit_ref 1.042
_refine_ls_hydrogen_treatment constr
_refine_ls_matrix_type full
_refine_ls_number_parameters 163
_refine_ls_number_reflns 1839
_refine_ls_number_restraints 0
_refine_ls_restrained_S_all 1.042
_refine_ls_R_factor_all 0.0831
_refine_ls_R_factor_gt 0.0547
_refine_ls_shift/su_max 0.000
_refine_ls_shift/su_mean 0.000
_refine_ls_structure_factor_coef Fsqd
_refine_ls_weighting_details 'w=1/[\s^2^(Fo^2^)+(0.0608P)^2^+0.7531P] where P=(Fo^2^+2Fc^2^)/3'
_refine_ls_weighting_scheme calc
_refine_ls_wR_factor_gt 0.1246
_refine_ls_wR_factor_ref 0.1389
_reflns_Friedel_coverage 0.000
_reflns_number_gt 1348
_reflns_number_total 1839
_reflns_threshold_expression 'I > 2\s(I)'
_cod_data_source_file c8qo01039k4.cif
_cod_data_source_block 20160725jnd_0m_a
_cod_original_sg_symbol_H-M 'P 21/n'
_cod_database_code 1554486
_shelx_shelxl_version_number 2014/7
_shelx_space_group_comment
;
The symmetry employed for this shelxl refinement is uniquely defined
by the following loop, which should always be used as a source of
symmetry information in preference to the above space-group names.
They are only intended as comments.
;
_shelx_estimated_absorpt_t_min 0.974
_shelx_estimated_absorpt_t_max 0.979

loop_
_space_group_symop_operation_xyz
'x, y, z'
'-x+1/2, y+1/2, -z+1/2'
'-x, -y, -z'
'x-1/2, -y-1/2, z-1/2'

loop_
_atom_site_label
_atom_site_type_symbol
_atom_site_fract_x
_atom_site_fract_y
_atom_site_fract_z
_atom_site_U_iso_or_equiv
_atom_site_adp_type
_atom_site_occupancy
_atom_site_site_symmetry_order
_atom_site_calc_flag
_atom_site_refinement_flags_posn
_atom_site_refinement_flags_adp
C1 C 0.7778(4) 0.76461(18) 0.34888(17) 0.0187(6) Uani 1 1 d . .
C2 C 0.8918(4) 0.80972(18) 0.27912(18) 0.0198(6) Uani 1 1 d . .
H2 H 0.8322 0.8024 0.2101 0.024 Uiso 1 1 calc R U
C3 C 1.0903(5) 0.86474(19) 0.31079(19) 0.0240(6) Uani 1 1 d . .
H3 H 1.1645 0.8947 0.2637 0.029 Uiso 1 1 calc R U
C4 C 1.1796(5) 0.8752(2) 0.41454(19) 0.0261(7) Uani 1 1 d . .
H4 H 1.3133 0.9131 0.4362 0.031 Uiso 1 1 calc R U
C5 C 1.0734(5) 0.8306(2) 0.48522(19) 0.0257(7) Uani 1 1 d . .
H5 H 1.1355 0.8381 0.5540 0.031 Uiso 1 1 calc R U
C6 C 0.8737(5) 0.77441(19) 0.45361(17) 0.0198(6) Uani 1 1 d . .
C7 C 0.5697(4) 0.70634(18) 0.32111(17) 0.0172(6) Uani 1 1 d . .
C8 C 0.2603(5) 0.62846(19) 0.24769(18) 0.0184(6) Uani 1 1 d . .
C9 C 0.0729(5) 0.58858(19) 0.17851(19) 0.0234(6) Uani 1 1 d . .
H9 H 0.0564 0.6004 0.1094 0.028 Uiso 1 1 calc R U
C10 C -0.0870(5) 0.5314(2) 0.21479(19) 0.0262(7) Uani 1 1 d . .
H10 H -0.2134 0.5047 0.1695 0.031 Uiso 1 1 calc R U
C11 C -0.0632(5) 0.5126(2) 0.31864(19) 0.0266(7) Uani 1 1 d . .
H11 H -0.1743 0.4738 0.3410 0.032 Uiso 1 1 calc R U
C12 C 0.1223(5) 0.55050(19) 0.38847(19) 0.0231(6) Uani 1 1 d . .
H12 H 0.1394 0.5379 0.4575 0.028 Uiso 1 1 calc R U
C13 C 0.2817(5) 0.60824(18) 0.35102(18) 0.0199(6) Uani 1 1 d . .
C14 C 0.5729(5) 0.66893(19) 0.50209(18) 0.0208(6) Uani 1 1 d . .
N1 N 0.7667(4) 0.72681(16) 0.52492(14) 0.0219(5) Uani 1 1 d . .
N2 N 0.4829(4) 0.65923(15) 0.39780(14) 0.0183(5) Uani 1 1 d . .
N3 N 0.4406(4) 0.68958(15) 0.23061(14) 0.0192(5) Uani 1 1 d . .
O1 O 0.4795(3) 0.62918(14) 0.56457(12) 0.0279(5) Uani 1 1 d . .

loop_
_atom_site_aniso_label
_atom_site_aniso_U_11
_atom_site_aniso_U_22
_atom_site_aniso_U_33
_atom_site_aniso_U_23
_atom_site_aniso_U_13
_atom_site_aniso_U_12
C1 0.0187(15) 0.0211(14) 0.0159(13) -0.0007(10) 0.0021(10) 0.0050(12)
C2 0.0224(16) 0.0226(14) 0.0141(12) 0.0001(10) 0.0030(10) 0.0034(12)
C3 0.0244(17) 0.0248(15) 0.0245(14) 0.0027(11) 0.0091(11) -0.0004(13)
C4 0.0238(17) 0.0315(16) 0.0214(14) 0.0012(12) 0.0004(11) -0.0055(13)
C5 0.0259(16) 0.0318(16) 0.0176(13) -0.0018(11) -0.0001(11) -0.0019(13)
C6 0.0192(15) 0.0246(14) 0.0161(13) -0.0006(10) 0.0043(10) 0.0027(12)
C7 0.0201(15) 0.0192(13) 0.0129(12) 0.0012(10) 0.0046(10) 0.0041(11)
C8 0.0190(15) 0.0186(13) 0.0176(13) -0.0006(10) 0.0040(10) 0.0037(11)
C9 0.0251(16) 0.0247(15) 0.0181(13) 0.0004(11) -0.0011(11) 0.0033(12)
C10 0.0215(16) 0.0250(15) 0.0291(15) -0.0022(12) -0.0020(12) -0.0018(12)
C11 0.0279(17) 0.0255(15) 0.0276(15) 0.0011(12) 0.0088(12) -0.0020(13)
C12 0.0260(16) 0.0248(15) 0.0193(13) 0.0015(11) 0.0062(11) 0.0015(12)
C13 0.0197(16) 0.0224(14) 0.0173(13) -0.0022(10) 0.0031(11) 0.0022(12)
C14 0.0261(16) 0.0243(14) 0.0120(13) -0.0006(11) 0.0040(11) 0.0041(12)
N1 0.0217(13) 0.0279(13) 0.0165(11) 0.0000(9) 0.0046(9) -0.0030(10)
N2 0.0188(12) 0.0228(12) 0.0132(10) 0.0000(8) 0.0027(8) 0.0003(10)
N3 0.0172(13) 0.0243(12) 0.0155(11) -0.0004(9) 0.0018(8) 0.0023(10)
O1 0.0330(12) 0.0371(11) 0.0147(9) 0.0033(8) 0.0075(8) -0.0052(9)

loop_
_atom_type_symbol
_atom_type_description
_atom_type_scat_dispersion_real
_atom_type_scat_dispersion_imag
_atom_type_scat_source
C C 0.0033 0.0016 'International Tables Vol C Tables 4.2.6.8 and 6.1.1.4'
H H 0.0000 0.0000 'International Tables Vol C Tables 4.2.6.8 and 6.1.1.4'
N N 0.0061 0.0033 'International Tables Vol C Tables 4.2.6.8 and 6.1.1.4'
O O 0.0106 0.0060 'International Tables Vol C Tables 4.2.6.8 and 6.1.1.4'

loop_
_geom_angle_atom_site_label_1
_geom_angle_atom_site_label_2
_geom_angle_atom_site_label_3
_geom_angle
C2 C1 C6 118.9(2)
C2 C1 C7 123.9(2)
C6 C1 C7 117.2(2)
C3 C2 C1 121.0(2)
C3 C2 H2 119.5
C1 C2 H2 119.5
C2 C3 C4 119.3(2)
C2 C3 H3 120.4
C4 C3 H3 120.4
C5 C4 C3 121.1(3)
C5 C4 H4 119.4
C3 C4 H4 119.4
C4 C5 C6 119.8(2)
C4 C5 H5 120.1
C6 C5 H5 120.1
C5 C6 N1 120.3(2)
C5 C6 C1 119.9(2)
N1 C6 C1 119.8(2)
N3 C7 N2 112.4(2)
N3 C7 C1 129.3(2)
N2 C7 C1 118.3(2)
C9 C8 N3 129.5(2)
C9 C8 C13 119.3(2)
N3 C8 C13 111.2(2)
C10 C9 C8 118.5(2)
C10 C9 H9 120.7
C8 C9 H9 120.7
C9 C10 C11 121.3(2)
C9 C10 H10 119.4
C11 C10 H10 119.4
C12 C11 C10 121.2(3)
C12 C11 H11 119.4
C10 C11 H11 119.4
C11 C12 C13 116.9(2)
C11 C12 H12 121.5
C13 C12 H12 121.5
C12 C13 N2 132.8(2)
C12 C13 C8 122.7(2)
N2 C13 C8 104.5(2)
O1 C14 N1 124.5(2)
O1 C14 N2 121.4(2)
N1 C14 N2 114.1(2)
C14 N1 C6 125.1(2)
C7 N2 C13 106.89(19)
C7 N2 C14 125.4(2)
C13 N2 C14 127.5(2)
C7 N3 C8 105.1(2)

loop_
_geom_bond_atom_site_label_1
_geom_bond_atom_site_label_2
_geom_bond_distance
C1 C2 1.395(3)
C1 C6 1.415(3)
C1 C7 1.433(4)
C2 C3 1.371(4)
C2 H2 0.9300
C3 C4 1.396(4)
C3 H3 0.9300
C4 C5 1.375(4)
C4 H4 0.9300
C5 C6 1.385(4)
C5 H5 0.9300
C6 N1 1.403(3)
C7 N3 1.317(3)
C7 N2 1.393(3)
C8 C9 1.394(4)
C8 N3 1.394(3)
C8 C13 1.399(3)
C9 C10 1.376(4)
C9 H9 0.9300
C10 C11 1.400(4)
C10 H10 0.9300
C11 C12 1.381(4)
C11 H11 0.9300
C12 C13 1.386(4)
C12 H12 0.9300
C13 N2 1.398(3)
C14 O1 1.215(3)
C14 N1 1.360(3)
C14 N2 1.403(3)
